data_2215661
loop_
_publ_author_name
'Lee, Chang Kiu'
'Kang, Youngjin'
'Jeon, Kiuook'
'Moon, Suk-Hee'
'Park, Ki-Min'

_publ_section_title Tetramethyl-1-(4-chlorobenzyl)-3a,7a-dihydro-1<i>H</i>-indole-2,3,3a,4-tetracarboxylate
_journal_issue 10
_journal_name_full 'Acta Crystallographica Section E'
_journal_page_first o4011
_journal_paper_doi 10.1107/S1600536807042894
_journal_volume 63
_journal_year 2007
_chemical_formula_iupac 'C23 H22 Cl N O8'
_chemical_formula_moiety 'C23 H22 Cl N O8'
_chemical_formula_sum 'C23 H22 Cl N O8'
_chemical_formula_weight 475.87
_chemical_name_systematic
;
Tetramethyl-1-(4-chlorobenzyl)-3a,7a-dihydro-1<i>H</i>-indole-2,3,3a,4-
tetracarboxylate
;
_space_group_IT_number 14
_symmetry_cell_setting monoclinic
_symmetry_space_group_name_Hall '-P 2yn'
_symmetry_space_group_name_H-M 'P 1 21/n 1'
_atom_sites_solution_hydrogens geom
_atom_sites_solution_primary direct
_atom_sites_solution_secondary difmap
_audit_creation_method SHELXTL
_cell_angle_alpha 90.00
_cell_angle_beta 112.4710(10)
_cell_angle_gamma 90.00
_cell_formula_units_Z 4
_cell_length_a 12.8844(8)
_cell_length_b 12.3350(7)
_cell_length_c 15.3485(9)
_cell_measurement_reflns_used 6747
_cell_measurement_temperature 446(2)
_cell_measurement_theta_max 28.24
_cell_measurement_theta_min 2.38
_cell_volume 2254.1(2)
_computing_cell_refinement 'SAINT-Plus (Bruker, 2000)'
_computing_data_collection 'SMART (Bruker, 2000)'
_computing_data_reduction 'SAINT-Plus (Bruker, 2000)'
_computing_molecular_graphics 'SHELXTL (Bruker, 2000)'
_computing_publication_material 'SHELXTL (Bruker, 2000)'
_computing_structure_refinement 'SHELXTL (Bruker, 2000)'
_computing_structure_solution 'SHELXTL (Bruker, 2000)'
_diffrn_ambient_temperature 446(2)
_diffrn_measured_fraction_theta_full 0.992
_diffrn_measured_fraction_theta_max 0.992
_diffrn_measurement_device_type 'Bruker SMART CCD area-detector'
_diffrn_measurement_method '\f and \w scans'
_diffrn_radiation_monochromator graphite
_diffrn_radiation_source 'fine-focus sealed tube'
_diffrn_radiation_type MoK\a
_diffrn_radiation_wavelength 0.71073
_diffrn_reflns_av_R_equivalents 0.0295
_diffrn_reflns_av_sigmaI/netI 0.0274
_diffrn_reflns_limit_h_max 16
_diffrn_reflns_limit_h_min -16
_diffrn_reflns_limit_k_max 14
_diffrn_reflns_limit_k_min -15
_diffrn_reflns_limit_l_max 11
_diffrn_reflns_limit_l_min -19
_diffrn_reflns_number 13936
_diffrn_reflns_theta_full 27.50
_diffrn_reflns_theta_max 27.50
_diffrn_reflns_theta_min 1.76
_diffrn_standards_number 0
_exptl_absorpt_coefficient_mu 0.219
_exptl_absorpt_correction_type none
_exptl_crystal_colour yellow
_exptl_crystal_density_diffrn 1.402
_exptl_crystal_density_method 'not measured'
_exptl_crystal_description block
_exptl_crystal_F_000 992
_exptl_crystal_size_max 0.50
_exptl_crystal_size_mid 0.35
_exptl_crystal_size_min 0.35
_refine_diff_density_max 0.242
_refine_diff_density_min -0.337
_refine_ls_extinction_method none
_refine_ls_goodness_of_fit_ref 1.055
_refine_ls_hydrogen_treatment constr
_refine_ls_matrix_type full
_refine_ls_number_parameters 298
_refine_ls_number_reflns 5132
_refine_ls_number_restraints 0
_refine_ls_restrained_S_all 1.055
_refine_ls_R_factor_all 0.0516
_refine_ls_R_factor_gt 0.0362
_refine_ls_shift/su_max <0.001
_refine_ls_shift/su_mean <0.001
_refine_ls_structure_factor_coef Fsqd
_refine_ls_weighting_details 'calc w=1/[\s^2^(Fo^2^)+(0.0471P)^2^+0.7066P] where P=(Fo^2^+2Fc^2^)/3'
_refine_ls_weighting_scheme calc
_refine_ls_wR_factor_gt 0.0897
_refine_ls_wR_factor_ref 0.1017
_reflns_number_gt 3989
_reflns_number_total 5132
_reflns_threshold_expression I>2\s(I)
_cod_data_source_file sj2346.cif
_cod_data_source_block I
_cod_original_sg_symbol_H-M 'P 21/n'
_cod_database_code 2215661
_cod_database_fobs_code 2215661

loop_
_symmetry_equiv_pos_as_xyz
'x, y, z'
'-x+1/2, y+1/2, -z+1/2'
'-x, -y, -z'
'x-1/2, -y-1/2, z-1/2'

loop_
_atom_site_type_symbol
_atom_site_label
_atom_site_fract_x
_atom_site_fract_y
_atom_site_fract_z
_atom_site_U_iso_or_equiv
_atom_site_adp_type
_atom_site_calc_flag
_atom_site_refinement_flags
_atom_site_occupancy
Cl Cl1 0.81143(4) 0.32249(4) 0.20324(3) 0.04669(13) Uani d . 1
O O1 0.45128(10) 0.85362(10) -0.04992(8) 0.0398(3) Uani d . 1
O O2 0.33449(9) 0.91151(9) -0.19189(8) 0.0325(3) Uani d . 1
O O3 0.69018(9) 0.76987(9) 0.03583(7) 0.0326(3) Uani d . 1
O O4 0.55635(9) 0.64221(9) -0.01694(7) 0.0311(2) Uani d . 1
O O5 0.77351(9) 0.98920(9) -0.13061(8) 0.0353(3) Uani d . 1
O O6 0.59618(9) 0.98517(8) -0.13705(8) 0.0305(2) Uani d . 1
O O7 0.89923(10) 0.81442(11) -0.20986(8) 0.0422(3) Uani d . 1
O O8 0.95022(9) 0.81130(10) -0.05262(8) 0.0352(3) Uani d . 1
N N1 0.74121(10) 0.65145(10) -0.15598(9) 0.0271(3) Uani d . 1
C C1 0.55594(13) 0.62580(13) -0.28022(11) 0.0290(3) Uani d . 1
H H1 0.5841 0.5799 -0.3140 0.035 Uiso calc R 1
C C2 0.46045(13) 0.67819(13) -0.32558(10) 0.0297(3) Uani d . 1
H H2 0.4229 0.6680 -0.3901 0.036 Uiso calc R 1
C C3 0.41351(12) 0.75158(12) -0.27551(10) 0.0252(3) Uani d . 1
H H3 0.3411 0.7780 -0.3066 0.030 Uiso calc R 1
C C4 0.47138(11) 0.78200(11) -0.18640(10) 0.0216(3) Uani d . 1
C C5 0.68261(11) 0.82092(12) -0.14121(10) 0.0235(3) Uani d . 1
C C6 0.76738(12) 0.75793(12) -0.14440(9) 0.0247(3) Uani d . 1
C C7 0.59195(11) 0.74492(11) -0.13385(9) 0.0209(3) Uani d . 1
C C8 0.61985(11) 0.63855(12) -0.17588(10) 0.0242(3) Uani d . 1
H H8 0.6078 0.5753 -0.1423 0.029 Uiso calc R 1
C C9 0.42044(12) 0.85190(12) -0.13475(10) 0.0253(3) Uani d . 1
C C10 0.27820(17) 0.97607(16) -0.14419(15) 0.0472(5) Uani d . 1
H H10A 0.2180 1.0161 -0.1899 0.071 Uiso calc R 1
H H10B 0.3308 1.0256 -0.1017 0.071 Uiso calc R 1
H H10C 0.2485 0.9293 -0.1094 0.071 Uiso calc R 1
C C11 0.61854(12) 0.72414(12) -0.02791(10) 0.0239(3) Uani d . 1
C C12 0.57395(16) 0.61703(15) 0.07972(11) 0.0397(4) Uani d . 1
H H12A 0.5260 0.5580 0.0810 0.060 Uiso calc R 1
H H12B 0.5565 0.6795 0.1089 0.060 Uiso calc R 1
H H12C 0.6510 0.5969 0.1135 0.060 Uiso calc R 1
C C13 0.69099(12) 0.93752(12) -0.13481(10) 0.0243(3) Uani d . 1
C C14 0.59806(16) 1.10186(13) -0.13296(13) 0.0374(4) Uani d . 1
H H14A 0.5269 1.1279 -0.1352 0.056 Uiso calc R 1
H H14B 0.6122 1.1303 -0.1856 0.056 Uiso calc R 1
H H14C 0.6564 1.1251 -0.0753 0.056 Uiso calc R 1
C C15 0.87881(12) 0.79818(13) -0.14117(10) 0.0275(3) Uani d . 1
C C16 1.05624(14) 0.86206(17) -0.04081(14) 0.0451(4) Uani d . 1
H H16A 1.1019 0.8681 0.0252 0.068 Uiso calc R 1
H H16B 1.0425 0.9330 -0.0687 0.068 Uiso calc R 1
H H16C 1.0946 0.8187 -0.0711 0.068 Uiso calc R 1
C C17 0.81662(13) 0.55840(13) -0.13847(11) 0.0309(3) Uani d . 1
H H17A 0.8915 0.5832 -0.1293 0.037 Uiso calc R 1
H H17B 0.7909 0.5106 -0.1928 0.037 Uiso calc R 1
C C18 0.82047(12) 0.49683(12) -0.05216(10) 0.0273(3) Uani d . 1
C C19 0.75483(14) 0.40459(13) -0.06175(12) 0.0367(4) Uani d . 1
H H19 0.7134 0.3777 -0.1217 0.044 Uiso calc R 1
C C20 0.75027(15) 0.35201(14) 0.01665(12) 0.0385(4) Uani d . 1
H H20 0.7047 0.2915 0.0097 0.046 Uiso calc R 1
C C21 0.81471(13) 0.39120(13) 0.10511(11) 0.0307(3) Uani d . 1
C C22 0.88103(13) 0.48238(13) 0.11721(11) 0.0298(3) Uani d . 1
H H22 0.9239 0.5076 0.1774 0.036 Uiso calc R 1
C C23 0.88276(12) 0.53567(13) 0.03828(11) 0.0286(3) Uani d . 1
H H23 0.9259 0.5980 0.0457 0.034 Uiso calc R 1

loop_
_atom_site_aniso_label
_atom_site_aniso_U_11
_atom_site_aniso_U_22
_atom_site_aniso_U_33
_atom_site_aniso_U_12
_atom_site_aniso_U_13
_atom_site_aniso_U_23
Cl1 0.0551(3) 0.0451(3) 0.0408(2) -0.0104(2) 0.0193(2) 0.00712(19)
O1 0.0433(7) 0.0506(7) 0.0282(6) 0.0109(6) 0.0167(5) -0.0020(5)
O2 0.0314(6) 0.0317(6) 0.0380(6) 0.0096(5) 0.0173(5) 0.0041(5)
O3 0.0308(6) 0.0401(6) 0.0207(5) -0.0090(5) 0.0029(4) -0.0025(4)
O4 0.0368(6) 0.0330(6) 0.0227(5) -0.0092(5) 0.0105(5) 0.0017(4)
O5 0.0313(6) 0.0327(6) 0.0439(7) -0.0088(5) 0.0166(5) -0.0001(5)
O6 0.0300(5) 0.0242(5) 0.0386(6) -0.0011(4) 0.0147(5) -0.0027(4)
O7 0.0346(6) 0.0659(9) 0.0307(6) -0.0049(6) 0.0176(5) 0.0026(6)
O8 0.0209(5) 0.0550(7) 0.0267(6) -0.0030(5) 0.0059(4) -0.0013(5)
N1 0.0206(6) 0.0286(7) 0.0306(7) 0.0043(5) 0.0079(5) 0.0017(5)
C1 0.0287(8) 0.0320(8) 0.0265(8) -0.0002(6) 0.0107(6) -0.0079(6)
C2 0.0291(8) 0.0369(8) 0.0195(7) -0.0016(6) 0.0053(6) -0.0054(6)
C3 0.0199(6) 0.0299(8) 0.0233(7) 0.0017(6) 0.0052(5) 0.0020(6)
C4 0.0194(6) 0.0227(7) 0.0221(7) -0.0011(5) 0.0072(5) 0.0020(5)
C5 0.0202(7) 0.0286(7) 0.0204(7) -0.0015(6) 0.0065(5) 0.0021(5)
C6 0.0217(7) 0.0332(8) 0.0175(6) 0.0002(6) 0.0056(5) 0.0030(6)
C7 0.0191(6) 0.0228(7) 0.0195(6) -0.0010(5) 0.0058(5) -0.0003(5)
C8 0.0213(7) 0.0253(7) 0.0245(7) 0.0008(5) 0.0071(6) 0.0000(6)
C9 0.0230(7) 0.0260(7) 0.0285(8) -0.0021(6) 0.0117(6) 0.0003(6)
C10 0.0501(11) 0.0436(10) 0.0625(12) 0.0198(9) 0.0379(10) 0.0090(9)
C11 0.0216(7) 0.0255(7) 0.0232(7) 0.0013(6) 0.0070(6) 0.0011(5)
C12 0.0509(10) 0.0430(10) 0.0263(8) -0.0086(8) 0.0159(8) 0.0056(7)
C13 0.0258(7) 0.0288(7) 0.0180(6) -0.0035(6) 0.0080(5) 0.0002(5)
C14 0.0479(10) 0.0251(8) 0.0403(9) 0.0016(7) 0.0180(8) -0.0034(7)
C15 0.0219(7) 0.0350(8) 0.0256(7) 0.0023(6) 0.0089(6) 0.0020(6)
C16 0.0218(8) 0.0564(12) 0.0529(11) -0.0061(8) 0.0095(8) -0.0097(9)
C17 0.0293(8) 0.0363(8) 0.0270(8) 0.0114(7) 0.0107(6) 0.0015(6)
C18 0.0256(7) 0.0278(8) 0.0265(7) 0.0097(6) 0.0078(6) -0.0001(6)
C19 0.0400(9) 0.0294(8) 0.0291(8) 0.0020(7) 0.0002(7) -0.0047(7)
C20 0.0395(9) 0.0263(8) 0.0392(9) -0.0054(7) 0.0031(7) -0.0002(7)
C21 0.0319(8) 0.0282(8) 0.0313(8) 0.0028(6) 0.0113(7) 0.0026(6)
C22 0.0300(8) 0.0307(8) 0.0257(8) -0.0011(6) 0.0074(6) -0.0043(6)
C23 0.0256(7) 0.0279(8) 0.0302(8) -0.0005(6) 0.0085(6) -0.0017(6)

loop_
_atom_type_symbol
_atom_type_description
_atom_type_scat_dispersion_real
_atom_type_scat_dispersion_imag
_atom_type_scat_source
C C 0.0033 0.0016 'International Tables Vol C Tables 4.2.6.8 and 6.1.1.4'
H H 0.0000 0.0000 'International Tables Vol C Tables 4.2.6.8 and 6.1.1.4'
N N 0.0061 0.0033 'International Tables Vol C Tables 4.2.6.8 and 6.1.1.4'
O O 0.0106 0.0060 'International Tables Vol C Tables 4.2.6.8 and 6.1.1.4'
Cl Cl 0.1484 0.1585 'International Tables Vol C Tables 4.2.6.8 and 6.1.1.4'

loop_
_geom_angle_atom_site_label_1
_geom_angle_atom_site_label_2
_geom_angle_atom_site_label_3
_geom_angle
C9 O2 C10 114.76(13)
C11 O4 C12 115.10(12)
C13 O6 C14 115.84(12)
C15 O8 C16 115.57(13)
C6 N1 C17 128.67(13)
C6 N1 C8 108.78(11)
C17 N1 C8 121.90(12)
C2 C1 C8 121.90(13)
C2 C1 H1 119.0
C8 C1 H1 119.0
C1 C2 C3 120.89(13)
C1 C2 H2 119.6
C3 C2 H2 119.6
C4 C3 C2 122.09(13)
C4 C3 H3 119.0
C2 C3 H3 119.0
C3 C4 C9 121.48(13)
C3 C4 C7 121.00(12)
C9 C4 C7 117.52(12)
C6 C5 C13 122.22(13)
C6 C5 C7 107.38(12)
C13 C5 C7 130.01(12)
N1 C6 C5 113.44(13)
N1 C6 C15 120.87(13)
C5 C6 C15 125.60(14)
C4 C7 C5 115.39(11)
C4 C7 C11 112.18(11)
C5 C7 C11 107.99(11)
C4 C7 C8 112.51(11)
C5 C7 C8 100.41(11)
C11 C7 C8 107.50(11)
N1 C8 C1 109.62(12)
N1 C8 C7 102.46(11)
C1 C8 C7 114.12(12)
N1 C8 H8 110.1
C1 C8 H8 110.1
C7 C8 H8 110.1
O1 C9 O2 123.05(14)
O1 C9 C4 123.78(14)
O2 C9 C4 113.15(12)
O2 C10 H10A 109.5
O2 C10 H10B 109.5
H10A C10 H10B 109.5
O2 C10 H10C 109.5
H10A C10 H10C 109.5
H10B C10 H10C 109.5
O3 C11 O4 124.28(13)
O3 C11 C7 124.82(13)
O4 C11 C7 110.71(11)
O4 C12 H12A 109.5
O4 C12 H12B 109.5
H12A C12 H12B 109.5
O4 C12 H12C 109.5
H12A C12 H12C 109.5
H12B C12 H12C 109.5
O5 C13 O6 122.55(14)
O5 C13 C5 124.43(14)
O6 C13 C5 112.99(12)
O6 C14 H14A 109.5
O6 C14 H14B 109.5
H14A C14 H14B 109.5
O6 C14 H14C 109.5
H14A C14 H14C 109.5
H14B C14 H14C 109.5
O7 C15 O8 125.55(14)
O7 C15 C6 123.73(14)
O8 C15 C6 110.71(12)
O8 C16 H16A 109.5
O8 C16 H16B 109.5
H16A C16 H16B 109.5
O8 C16 H16C 109.5
H16A C16 H16C 109.5
H16B C16 H16C 109.5
N1 C17 C18 110.66(12)
N1 C17 H17A 109.5
C18 C17 H17A 109.5
N1 C17 H17B 109.5
C18 C17 H17B 109.5
H17A C17 H17B 108.1
C19 C18 C23 118.75(14)
C19 C18 C17 120.20(14)
C23 C18 C17 120.86(14)
C20 C19 C18 121.05(15)
C20 C19 H19 119.5
C18 C19 H19 119.5
C21 C20 C19 118.71(16)
C21 C20 H20 120.6
C19 C20 H20 120.6
C20 C21 C22 121.74(15)
C20 C21 Cl1 118.40(13)
C22 C21 Cl1 119.85(12)
C21 C22 C23 118.97(14)
C21 C22 H22 120.5
C23 C22 H22 120.5
C22 C23 C18 120.74(15)
C22 C23 H23 119.6
C18 C23 H23 119.6

loop_
_geom_bond_atom_site_label_1
_geom_bond_atom_site_label_2
_geom_bond_distance
Cl1 C21 1.7428(16)
O1 C9 1.2074(18)
O2 C9 1.3393(18)
O2 C10 1.4499(19)
O3 C11 1.1988(17)
O4 C11 1.3397(18)
O4 C12 1.4464(18)
O5 C13 1.2201(17)
O6 C13 1.3441(18)
O6 C14 1.4405(19)
O7 C15 1.1971(18)
O8 C15 1.3281(18)
O8 C16 1.450(2)
N1 C6 1.351(2)
N1 C17 1.4608(19)
N1 C8 1.4827(18)
C1 C2 1.327(2)
C1 C8 1.503(2)
C1 H1 0.9300
C2 C3 1.460(2)
C2 H2 0.9300
C3 C4 1.337(2)
C3 H3 0.9300
C4 C9 1.483(2)
C4 C7 1.5216(18)
C5 C6 1.356(2)
C5 C13 1.443(2)
C5 C7 1.5352(19)
C6 C15 1.502(2)
C7 C11 1.5495(19)
C7 C8 1.5634(19)
C8 H8 0.9800
C10 H10A 0.9600
C10 H10B 0.9600
C10 H10C 0.9600
C12 H12A 0.9600
C12 H12B 0.9600
C12 H12C 0.9600
C14 H14A 0.9600
C14 H14B 0.9600
C14 H14C 0.9600
C16 H16A 0.9600
C16 H16B 0.9600
C16 H16C 0.9600
C17 C18 1.511(2)
C17 H17A 0.9700
C17 H17B 0.9700
C18 C19 1.392(2)
C18 C23 1.396(2)
C19 C20 1.388(2)
C19 H19 0.9300
C20 C21 1.380(2)
C20 H20 0.9300
C21 C22 1.381(2)
C22 C23 1.386(2)
C22 H22 0.9300
C23 H23 0.9300

loop_
_geom_hbond_atom_site_label_D
_geom_hbond_atom_site_label_H
_geom_hbond_atom_site_label_A
_geom_hbond_site_symmetry_A
_geom_hbond_distance_DH
_geom_hbond_distance_HA
_geom_hbond_distance_DA
_geom_hbond_angle_DHA
_geom_hbond_publ_flag
C1 H1 O5 2_644 0.93 2.56 3.441(2) 159 y
C3 H3 O3 4_575 0.93 2.53 3.220(2) 132 y
C16 H16A O5 3_775 0.96 2.51 3.269(2) 136 y
C17 H17B O5 2_644 0.97 2.53 3.390(2) 148 y
C19 H19 O7 2_644 0.93 2.56 3.485(2) 177 y

loop_
_geom_torsion_atom_site_label_1
_geom_torsion_atom_site_label_2
_geom_torsion_atom_site_label_3
_geom_torsion_atom_site_label_4
_geom_torsion
C8 C1 C2 C3 0.4(2)
C1 C2 C3 C4 10.3(2)
C2 C3 C4 C9 -176.68(13)
C2 C3 C4 C7 2.6(2)
C17 N1 C6 C5 -162.44(14)
C8 N1 C6 C5 8.31(16)
C17 N1 C6 C15 20.7(2)
C8 N1 C6 C15 -168.60(12)
C13 C5 C6 N1 -176.27(13)
C7 C5 C6 N1 10.27(16)
C13 C5 C6 C15 0.5(2)
C7 C5 C6 C15 -172.99(13)
C3 C4 C7 C5 91.32(16)
C9 C4 C7 C5 -89.34(15)
C3 C4 C7 C11 -144.44(13)
C9 C4 C7 C11 34.90(17)
C3 C4 C7 C8 -23.09(18)
C9 C4 C7 C8 156.26(12)
C6 C5 C7 C4 -144.05(12)
C13 C5 C7 C4 43.2(2)
C6 C5 C7 C11 89.54(13)
C13 C5 C7 C11 -83.23(17)
C6 C5 C7 C8 -22.86(14)
C13 C5 C7 C8 164.37(14)
C6 N1 C8 C1 99.12(14)
C17 N1 C8 C1 -89.38(16)
C6 N1 C8 C7 -22.42(14)
C17 N1 C8 C7 149.08(13)
C2 C1 C8 N1 -135.62(15)
C2 C1 C8 C7 -21.4(2)
C4 C7 C8 N1 149.46(11)
C5 C7 C8 N1 26.23(13)
C11 C7 C8 N1 -86.55(12)
C4 C7 C8 C1 31.05(16)
C5 C7 C8 C1 -92.18(13)
C11 C7 C8 C1 155.04(12)
C10 O2 C9 O1 -2.0(2)
C10 O2 C9 C4 176.49(13)
C3 C4 C9 O1 155.02(15)
C7 C4 C9 O1 -24.3(2)
C3 C4 C9 O2 -23.48(19)
C7 C4 C9 O2 157.18(12)
C12 O4 C11 O3 5.4(2)
C12 O4 C11 C7 -179.31(12)
C4 C7 C11 O3 -120.62(15)
C5 C7 C11 O3 7.64(19)
C8 C7 C11 O3 115.19(16)
C4 C7 C11 O4 64.08(15)
C5 C7 C11 O4 -167.66(11)
C8 C7 C11 O4 -60.11(14)
C14 O6 C13 O5 -0.8(2)
C14 O6 C13 C5 -178.73(12)
C6 C5 C13 O5 -0.9(2)
C7 C5 C13 O5 170.93(14)
C6 C5 C13 O6 177.00(12)
C7 C5 C13 O6 -11.2(2)
C16 O8 C15 O7 7.9(2)
C16 O8 C15 C6 -172.97(14)
N1 C6 C15 O7 81.1(2)
C5 C6 C15 O7 -95.4(2)
N1 C6 C15 O8 -98.03(16)
C5 C6 C15 O8 85.46(17)
C6 N1 C17 C18 108.34(17)
C8 N1 C17 C18 -61.33(18)
N1 C17 C18 C19 97.88(17)
N1 C17 C18 C23 -77.16(17)
C23 C18 C19 C20 0.4(2)
C17 C18 C19 C20 -174.75(15)
C18 C19 C20 C21 -1.7(3)
C19 C20 C21 C22 1.6(3)
C19 C20 C21 Cl1 -178.26(13)
C20 C21 C22 C23 0.0(2)
Cl1 C21 C22 C23 179.79(12)
C21 C22 C23 C18 -1.4(2)
C19 C18 C23 C22 1.2(2)
C17 C18 C23 C22 176.28(13)
